data_7152391
loop_
_publ_author_name
'Lin, Shaoxia'
'Wei, Ying'
'Liang, Fushun'
'Zhao, Baozhong'
'Liu, Yanling'
'Liu, Pengjun'

_publ_section_title
;
 Multi-component anion relay cascade of 1-acetylcyclopropanecarboxamides,
 aldehydes and acrylonitrile: access to biscyanoethylated
 furo[3,2-c]pyridinones.
;
_journal_issue 23
_journal_name_full 'Organic &amp; biomolecular chemistry'
_journal_page_first 4571
_journal_page_last 4576
_journal_paper_doi 10.1039/c2ob25550b
_journal_volume 10
_journal_year 2012
_chemical_formula_sum 'C26 H25 N3 O2'
_chemical_formula_weight 411.49
_chemical_name_systematic
;
?
;
_space_group_IT_number 14
_symmetry_space_group_name_Hall '-P 2ybc'
_symmetry_space_group_name_H-M 'P 1 21/c 1'
_atom_sites_solution_hydrogens geom
_atom_sites_solution_primary direct
_atom_sites_solution_secondary difmap
_audit_creation_method SHELXL-97
_cell_angle_alpha 90.000(5)
_cell_angle_beta 100.854(5)
_cell_angle_gamma 90.000(5)
_cell_formula_units_Z 4
_cell_length_a 13.710(5)
_cell_length_b 13.748(5)
_cell_length_c 11.855(5)
_cell_measurement_temperature 293(2)
_cell_volume 2194.5(15)
_computing_structure_refinement 'SHELXL-97 (Sheldrick, 1997)'
_diffrn_ambient_temperature 293(2)
_diffrn_measured_fraction_theta_full 0.997
_diffrn_measured_fraction_theta_max 0.850
_diffrn_radiation_monochromator graphite
_diffrn_radiation_source 'fine-focus sealed tube'
_diffrn_radiation_type MoK\a
_diffrn_radiation_wavelength 0.71073
_diffrn_reflns_av_R_equivalents 0.0274
_diffrn_reflns_av_sigmaI/netI 0.1031
_diffrn_reflns_limit_h_max 13
_diffrn_reflns_limit_h_min -18
_diffrn_reflns_limit_k_max 18
_diffrn_reflns_limit_k_min -13
_diffrn_reflns_limit_l_max 15
_diffrn_reflns_limit_l_min -16
_diffrn_reflns_number 9958
_diffrn_reflns_theta_full 25.00
_diffrn_reflns_theta_max 29.22
_diffrn_reflns_theta_min 2.96
_exptl_absorpt_coefficient_mu 0.080
_exptl_crystal_density_diffrn 1.245
_exptl_crystal_density_method 'not measured'
_exptl_crystal_F_000 872
_refine_diff_density_max 0.418
_refine_diff_density_min -0.178
_refine_diff_density_rms 0.034
_refine_ls_extinction_method none
_refine_ls_goodness_of_fit_ref 0.858
_refine_ls_hydrogen_treatment mixed
_refine_ls_matrix_type full
_refine_ls_number_parameters 280
_refine_ls_number_reflns 5063
_refine_ls_number_restraints 0
_refine_ls_restrained_S_all 0.858
_refine_ls_R_factor_all 0.1189
_refine_ls_R_factor_gt 0.0454
_refine_ls_shift/su_max 0.000
_refine_ls_shift/su_mean 0.000
_refine_ls_structure_factor_coef Fsqd
_refine_ls_weighting_details 'calc w=1/[\s^2^(Fo^2^)+(0.0377P)^2^+0.0000P] where P=(Fo^2^+2Fc^2^)/3'
_refine_ls_weighting_scheme calc
_refine_ls_wR_factor_gt 0.0933
_refine_ls_wR_factor_ref 0.0993
_reflns_number_gt 1966
_reflns_number_total 5063
_reflns_threshold_expression >2sigma(I)
_cod_data_source_file c2ob25550b.txt
_cod_data_source_block 100707-lfs01-gj
_cod_database_code 7152391

loop_
_symmetry_equiv_pos_as_xyz
'x, y, z'
'-x, y+1/2, -z+1/2'
'-x, -y, -z'
'x, -y-1/2, z-1/2'

loop_
_atom_site_label
_atom_site_type_symbol
_atom_site_fract_x
_atom_site_fract_y
_atom_site_fract_z
_atom_site_U_iso_or_equiv
_atom_site_adp_type
_atom_site_occupancy
_atom_site_symmetry_multiplicity
_atom_site_calc_flag
_atom_site_refinement_flags
C1 C 0.87530(12) 0.52423(13) 0.27671(15) 0.0427(5) Uani 1 1 d .
C2 C 0.93812(14) 0.60337(14) 0.28976(17) 0.0520(5) Uani 1 1 d .
H2 H 0.9579 0.6312 0.3619 0.062 Uiso 1 1 calc R
C3 C 0.97180(15) 0.64144(15) 0.1968(2) 0.0642(6) Uani 1 1 d .
H3 H 1.0134 0.6955 0.2059 0.077 Uiso 1 1 calc R
C4 C 0.94383(17) 0.5994(2) 0.0906(2) 0.0759(7) Uani 1 1 d .
H4 H 0.9668 0.6246 0.0276 0.091 Uiso 1 1 calc R
C5 C 0.88202(18) 0.5204(2) 0.07744(18) 0.0795(7) Uani 1 1 d .
H5 H 0.8635 0.4919 0.0054 0.095 Uiso 1 1 calc R
C6 C 0.84692(14) 0.48263(15) 0.16966(17) 0.0608(6) Uani 1 1 d .
H6 H 0.8043 0.4294 0.1599 0.073 Uiso 1 1 calc R
C7 C 0.75534(12) 0.54933(12) 0.40526(14) 0.0404(4) Uani 1 1 d .
H7 H 0.7715 0.6170 0.3902 0.048 Uiso 1 1 calc R
C8 C 0.65733(13) 0.52834(13) 0.32604(14) 0.0442(5) Uani 1 1 d .
C9 C 0.60009(15) 0.60475(15) 0.27647(17) 0.0647(6) Uani 1 1 d .
H9 H 0.6218 0.6681 0.2932 0.078 Uiso 1 1 calc R
C10 C 0.51017(17) 0.5891(2) 0.20169(19) 0.0822(7) Uani 1 1 d .
H10 H 0.4722 0.6424 0.1716 0.099 Uiso 1 1 calc R
C11 C 0.47642(16) 0.4976(2) 0.17140(17) 0.0705(7) Uani 1 1 d .
C12 C 0.38035(17) 0.4830(2) 0.0862(2) 0.1100(10) Uani 1 1 d .
H12A H 0.3522 0.5451 0.0617 0.165 Uiso 1 1 calc R
H12B H 0.3345 0.4470 0.1221 0.165 Uiso 1 1 calc R
H12C H 0.3935 0.4475 0.0210 0.165 Uiso 1 1 calc R
C13 C 0.53288(17) 0.42194(17) 0.22116(19) 0.0732(7) Uani 1 1 d .
H13 H 0.5110 0.3587 0.2037 0.088 Uiso 1 1 calc R
C14 C 0.62184(15) 0.43614(15) 0.29698(17) 0.0647(6) Uani 1 1 d .
H14 H 0.6582 0.3825 0.3288 0.078 Uiso 1 1 calc R
C15 C 0.85659(14) 0.39715(14) 0.41528(16) 0.0465(5) Uani 1 1 d .
C16 C 0.81234(14) 0.37177(13) 0.51265(17) 0.0491(5) Uani 1 1 d .
C17 C 0.81172(17) 0.27464(14) 0.57026(19) 0.0713(7) Uani 1 1 d .
H17A H 0.8786 0.2506 0.5971 0.086 Uiso 1 1 calc R
H17B H 0.7742 0.2269 0.5195 0.086 Uiso 1 1 calc R
C18 C 0.76047(17) 0.29980(16) 0.6703(2) 0.0786(7) Uani 1 1 d .
H18A H 0.6999 0.2623 0.6653 0.094 Uiso 1 1 calc R
H18B H 0.8038 0.2850 0.7428 0.094 Uiso 1 1 calc R
C19 C 0.76929(14) 0.43750(14) 0.56851(16) 0.0480(5) Uani 1 1 d .
C20 C 0.75739(13) 0.54304(13) 0.53744(14) 0.0438(5) Uani 1 1 d .
C21 C 0.66066(14) 0.58199(14) 0.56787(16) 0.0570(5) Uani 1 1 d .
H21A H 0.6054 0.5465 0.5232 0.068 Uiso 1 1 calc R
H21B H 0.6612 0.5685 0.6483 0.068 Uiso 1 1 calc R
C22 C 0.64302(15) 0.68839(15) 0.54744(19) 0.0676(6) Uani 1 1 d .
H22A H 0.6752 0.7245 0.6145 0.081 Uiso 1 1 calc R
H22B H 0.6720 0.7088 0.4827 0.081 Uiso 1 1 calc R
C23 C 0.5347(2) 0.71075(18) 0.52365(19) 0.0790(7) Uani 1 1 d .
C24 C 0.85133(13) 0.59960(14) 0.59724(14) 0.0510(5) Uani 1 1 d .
H24A H 0.9071 0.5777 0.5642 0.061 Uiso 1 1 calc R
H24B H 0.8412 0.6679 0.5783 0.061 Uiso 1 1 calc R
C25 C 0.88068(14) 0.59106(14) 0.72781(15) 0.0573(5) Uani 1 1 d .
H25A H 0.8729 0.5239 0.7494 0.069 Uiso 1 1 calc R
H25B H 0.9504 0.6076 0.7504 0.069 Uiso 1 1 calc R
C26 C 0.82374(16) 0.65232(15) 0.79121(17) 0.0538(5) Uani 1 1 d .
O1 O 0.91152(10) 0.34206(9) 0.37338(12) 0.0618(4) Uani 1 1 d .
O2 O 0.73766(10) 0.40462(10) 0.66271(11) 0.0671(4) Uani 1 1 d .
N1 N 0.83653(10) 0.48968(10) 0.37383(12) 0.0420(4) Uani 1 1 d .
N2 N 0.78045(15) 0.70129(13) 0.84068(15) 0.0732(6) Uani 1 1 d .
N3 N 0.45167(16) 0.72516(17) 0.5042(2) 0.1044(8) Uani 1 1 d .

loop_
_atom_site_aniso_label
_atom_site_aniso_U_11
_atom_site_aniso_U_22
_atom_site_aniso_U_33
_atom_site_aniso_U_23
_atom_site_aniso_U_13
_atom_site_aniso_U_12
C1 0.0357(10) 0.0477(11) 0.0458(12) -0.0017(10) 0.0105(9) 0.0046(9)
C2 0.0503(12) 0.0537(12) 0.0542(12) 0.0017(10) 0.0157(10) 0.0007(10)
C3 0.0551(13) 0.0661(14) 0.0735(16) 0.0129(13) 0.0178(12) -0.0017(11)
C4 0.0601(16) 0.111(2) 0.0606(16) 0.0293(15) 0.0217(12) 0.0129(15)
C5 0.0704(16) 0.127(2) 0.0414(13) -0.0059(14) 0.0098(12) 0.0003(16)
C6 0.0540(13) 0.0768(15) 0.0509(13) -0.0091(12) 0.0079(11) -0.0048(11)
C7 0.0382(11) 0.0392(10) 0.0453(11) 0.0019(9) 0.0118(9) 0.0038(8)
C8 0.0436(11) 0.0501(12) 0.0402(10) 0.0010(9) 0.0112(9) 0.0027(10)
C9 0.0617(14) 0.0628(14) 0.0646(13) 0.0103(11) -0.0006(12) -0.0017(11)
C10 0.0611(16) 0.103(2) 0.0746(16) 0.0302(15) -0.0069(13) 0.0071(14)
C11 0.0532(14) 0.106(2) 0.0506(13) 0.0078(14) 0.0052(11) -0.0175(14)
C12 0.0670(17) 0.175(3) 0.0767(17) 0.0225(18) -0.0150(14) -0.0321(17)
C13 0.0673(16) 0.0813(17) 0.0675(14) -0.0094(13) 0.0037(13) -0.0212(14)
C14 0.0567(14) 0.0635(15) 0.0694(15) -0.0062(11) 0.0003(12) -0.0004(11)
C15 0.0424(12) 0.0403(12) 0.0543(12) -0.0034(10) 0.0028(10) -0.0003(9)
C16 0.0469(12) 0.0445(12) 0.0551(12) 0.0099(10) 0.0076(10) -0.0001(9)
C17 0.0761(16) 0.0548(14) 0.0788(16) 0.0195(12) 0.0036(13) -0.0043(12)
C18 0.0744(16) 0.0722(17) 0.0852(17) 0.0364(14) 0.0046(14) -0.0070(12)
C19 0.0429(11) 0.0569(13) 0.0433(12) 0.0074(10) 0.0057(9) -0.0075(10)
C20 0.0389(11) 0.0525(12) 0.0410(11) -0.0010(9) 0.0101(8) 0.0022(9)
C21 0.0549(13) 0.0688(15) 0.0486(12) 0.0009(10) 0.0131(10) 0.0076(11)
C22 0.0614(15) 0.0753(16) 0.0676(14) -0.0024(12) 0.0158(11) 0.0056(11)
C23 0.0767(19) 0.0889(18) 0.0698(16) -0.0012(13) 0.0095(14) 0.0238(14)
C24 0.0448(11) 0.0582(12) 0.0507(12) -0.0072(10) 0.0104(9) -0.0004(10)
C25 0.0539(13) 0.0620(13) 0.0526(12) -0.0084(11) 0.0015(10) 0.0093(10)
C26 0.0653(14) 0.0499(13) 0.0437(12) -0.0021(10) 0.0043(11) -0.0004(11)
O1 0.0599(9) 0.0481(8) 0.0788(10) -0.0061(7) 0.0170(8) 0.0126(7)
O2 0.0732(10) 0.0742(10) 0.0572(9) 0.0180(8) 0.0203(7) -0.0037(8)
N1 0.0428(9) 0.0398(9) 0.0458(9) -0.0004(7) 0.0147(7) 0.0021(7)
N2 0.0926(15) 0.0659(13) 0.0639(12) -0.0074(10) 0.0218(11) 0.0067(11)
N3 0.0601(14) 0.1226(19) 0.1227(18) -0.0064(15) -0.0028(13) 0.0277(13)

loop_
_atom_type_symbol
_atom_type_description
_atom_type_scat_dispersion_real
_atom_type_scat_dispersion_imag
_atom_type_scat_source
C C 0.0033 0.0016 'International Tables Vol C Tables 4.2.6.8 and 6.1.1.4'
H H 0.0000 0.0000 'International Tables Vol C Tables 4.2.6.8 and 6.1.1.4'
O O 0.0106 0.0060 'International Tables Vol C Tables 4.2.6.8 and 6.1.1.4'
N N 0.0061 0.0033 'International Tables Vol C Tables 4.2.6.8 and 6.1.1.4'

loop_
_geom_angle_atom_site_label_1
_geom_angle_atom_site_label_2
_geom_angle_atom_site_label_3
_geom_angle
C6 C1 C2 119.51(18)
C6 C1 N1 121.16(17)
C2 C1 N1 119.26(15)
C3 C2 C1 120.48(18)
C3 C2 H2 119.8
C1 C2 H2 119.8
C4 C3 C2 119.8(2)
C4 C3 H3 120.1
C2 C3 H3 120.1
C5 C4 C3 119.9(2)
C5 C4 H4 120.0
C3 C4 H4 120.0
C4 C5 C6 120.7(2)
C4 C5 H5 119.6
C6 C5 H5 119.6
C5 C6 C1 119.6(2)
C5 C6 H6 120.2
C1 C6 H6 120.2
N1 C7 C8 111.00(13)
N1 C7 C20 110.35(13)
C8 C7 C20 117.19(14)
N1 C7 H7 105.8
C8 C7 H7 105.8
C20 C7 H7 105.8
C9 C8 C14 116.71(17)
C9 C8 C7 119.18(16)
C14 C8 C7 124.08(17)
C8 C9 C10 121.3(2)
C8 C9 H9 119.3
C10 C9 H9 119.3
C11 C10 C9 121.7(2)
C11 C10 H10 119.2
C9 C10 H10 119.2
C13 C11 C10 116.93(19)
C13 C11 C12 122.6(2)
C10 C11 C12 120.5(2)
C11 C12 H12A 109.5
C11 C12 H12B 109.5
H12A C12 H12B 109.5
C11 C12 H12C 109.5
H12A C12 H12C 109.5
H12B C12 H12C 109.5
C11 C13 C14 122.1(2)
C11 C13 H13 118.9
C14 C13 H13 118.9
C8 C14 C13 121.19(19)
C8 C14 H14 119.4
C13 C14 H14 119.4
O1 C15 N1 121.33(18)
O1 C15 C16 123.54(18)
N1 C15 C16 115.08(17)
C19 C16 C15 121.95(17)
C19 C16 C17 109.80(19)
C15 C16 C17 128.17(19)
C16 C17 C18 101.22(18)
C16 C17 H17A 111.5
C18 C17 H17A 111.5
C16 C17 H17B 111.5
C18 C17 H17B 111.5
H17A C17 H17B 109.3
O2 C18 C17 107.30(16)
O2 C18 H18A 110.3
C17 C18 H18A 110.3
O2 C18 H18B 110.3
C17 C18 H18B 110.3
H18A C18 H18B 108.5
C16 C19 O2 115.37(17)
C16 C19 C20 125.20(18)
O2 C19 C20 119.39(18)
C19 C20 C21 109.81(16)
C19 C20 C24 109.23(14)
C21 C20 C24 113.34(15)
C19 C20 C7 106.28(14)
C21 C20 C7 111.27(14)
C24 C20 C7 106.62(14)
C22 C21 C20 115.08(17)
C22 C21 H21A 108.5
C20 C21 H21A 108.5
C22 C21 H21B 108.5
C20 C21 H21B 108.5
H21A C21 H21B 107.5
C23 C22 C21 110.95(18)
C23 C22 H22A 109.4
C21 C22 H22A 109.4
C23 C22 H22B 109.4
C21 C22 H22B 109.4
H22A C22 H22B 108.0
N3 C23 C22 178.0(3)
C25 C24 C20 117.41(16)
C25 C24 H24A 108.0
C20 C24 H24A 108.0
C25 C24 H24B 108.0
C20 C24 H24B 108.0
H24A C24 H24B 107.2
C26 C25 C24 114.54(16)
C26 C25 H25A 108.6
C24 C25 H25A 108.6
C26 C25 H25B 108.6
C24 C25 H25B 108.6
H25A C25 H25B 107.6
N2 C26 C25 178.9(2)
C19 O2 C18 106.28(16)
C15 N1 C1 120.92(15)
C15 N1 C7 122.07(15)
C1 N1 C7 115.23(14)

loop_
_geom_bond_atom_site_label_1
_geom_bond_atom_site_label_2
_geom_bond_distance
C1 C6 1.380(2)
C1 C2 1.378(2)
C1 N1 1.437(2)
C2 C3 1.376(3)
C2 H2 0.9300
C3 C4 1.373(3)
C3 H3 0.9300
C4 C5 1.369(3)
C4 H4 0.9300
C5 C6 1.376(3)
C5 H5 0.9300
C6 H6 0.9300
C7 N1 1.485(2)
C7 C8 1.515(2)
C7 C20 1.564(2)
C7 H7 0.9800
C8 C9 1.375(2)
C8 C14 1.378(2)
C9 C10 1.393(3)
C9 H9 0.9300
C10 C11 1.365(3)
C10 H10 0.9300
C11 C13 1.363(3)
C11 C12 1.515(3)
C12 H12A 0.9600
C12 H12B 0.9600
C12 H12C 0.9600
C13 C14 1.386(3)
C13 H13 0.9300
C14 H14 0.9300
C15 O1 1.236(2)
C15 N1 1.373(2)
C15 C16 1.444(3)
C16 C19 1.323(2)
C16 C17 1.501(3)
C17 C18 1.528(3)
C17 H17A 0.9700
C17 H17B 0.9700
C18 O2 1.474(2)
C18 H18A 0.9700
C18 H18B 0.9700
C19 O2 1.350(2)
C19 C20 1.498(3)
C20 C21 1.535(3)
C20 C24 1.556(2)
C21 C22 1.495(3)
C21 H21A 0.9700
C21 H21B 0.9700
C22 C23 1.491(3)
C22 H22A 0.9700
C22 H22B 0.9700
C23 N3 1.135(3)
C24 C25 1.529(2)
C24 H24A 0.9700
C24 H24B 0.9700
C25 C26 1.451(3)
C25 H25A 0.9700
C25 H25B 0.9700
C26 N2 1.131(2)
